data_7025029
loop_
_publ_author_name
'Lu, Chunxin'
'Gu, Shaojin'
'Chen, Wanzhi'
'Qiu, Huayu'

_publ_section_title
;
 Platinum(II) complexes with polydentate N-heterocyclic carbenes:
 synthesis, structural characterization and hydrosilylation catalysis.
;
_journal_issue 17
_journal_name_full 'Dalton transactions (Cambridge, England : 2003)'
_journal_page_first 4198
_journal_page_last 4204
_journal_paper_doi 10.1039/b924587a
_journal_volume 39
_journal_year 2010
_chemical_formula_sum 'C15 H12 F12 N8 P2 Pt'
_chemical_formula_weight 789.36
_chemical_name_systematic
;
?
;
_space_group_IT_number 2
_symmetry_cell_setting triclinic
_symmetry_space_group_name_Hall '-P 1'
_symmetry_space_group_name_H-M 'P -1'
_atom_sites_solution_hydrogens geom
_atom_sites_solution_primary direct
_atom_sites_solution_secondary difmap
_audit_creation_method SHELXL-97
_cell_angle_alpha 78.9450(10)
_cell_angle_beta 81.359(2)
_cell_angle_gamma 74.9860(10)
_cell_formula_units_Z 2
_cell_length_a 8.5660(10)
_cell_length_b 9.6061(12)
_cell_length_c 14.5319(16)
_cell_measurement_reflns_used 2827
_cell_measurement_temperature 298(2)
_cell_measurement_theta_max 25.517
_cell_measurement_theta_min 2.476
_cell_volume 1127.1(2)
_computing_cell_refinement 'Bruker SMART'
_computing_data_collection 'Bruker SMART'
_computing_data_reduction 'Bruker SAINT'
_computing_molecular_graphics 'Bruker SHELXTL'
_computing_publication_material 'Bruker SHELXTL'
_computing_structure_refinement 'SHELXL-97 (Sheldrick, 1997)'
_computing_structure_solution 'SHELXS-97 (Sheldrick, 1990)'
_diffrn_ambient_temperature 298(2)
_diffrn_measured_fraction_theta_full 0.982
_diffrn_measured_fraction_theta_max 0.982
_diffrn_measurement_device_type 'CCD area detector'
_diffrn_measurement_method 'phi and omega scans'
_diffrn_radiation_monochromator graphite
_diffrn_radiation_source 'fine-focus sealed tube'
_diffrn_radiation_type MoK\a
_diffrn_radiation_wavelength 0.71073
_diffrn_reflns_av_R_equivalents 0.0437
_diffrn_reflns_av_sigmaI/netI 0.0853
_diffrn_reflns_limit_h_max 10
_diffrn_reflns_limit_h_min -10
_diffrn_reflns_limit_k_max 6
_diffrn_reflns_limit_k_min -11
_diffrn_reflns_limit_l_max 17
_diffrn_reflns_limit_l_min -16
_diffrn_reflns_number 5859
_diffrn_reflns_theta_full 25.02
_diffrn_reflns_theta_max 25.02
_diffrn_reflns_theta_min 1.44
_exptl_absorpt_coefficient_mu 6.490
_exptl_absorpt_correction_T_max 0.3568
_exptl_absorpt_correction_T_min 0.1811
_exptl_absorpt_correction_type multi-scan
_exptl_absorpt_process_details sadabs
_exptl_crystal_colour yellow
_exptl_crystal_density_diffrn 2.326
_exptl_crystal_density_method 'not measured'
_exptl_crystal_description block
_exptl_crystal_F_000 748
_exptl_crystal_size_max 0.40
_exptl_crystal_size_mid 0.36
_exptl_crystal_size_min 0.20
_refine_diff_density_max 1.658
_refine_diff_density_min -2.756
_refine_diff_density_rms 0.208
_refine_ls_extinction_method none
_refine_ls_goodness_of_fit_ref 1.019
_refine_ls_hydrogen_treatment constr
_refine_ls_matrix_type full
_refine_ls_number_parameters 343
_refine_ls_number_reflns 3915
_refine_ls_number_restraints 0
_refine_ls_restrained_S_all 1.019
_refine_ls_R_factor_all 0.0597
_refine_ls_R_factor_gt 0.0474
_refine_ls_shift/su_max 0.001
_refine_ls_shift/su_mean 0.000
_refine_ls_structure_factor_coef Fsqd
_refine_ls_weighting_details 'calc w=1/[\s^2^(Fo^2^)+(0.0588P)^2^+0.0000P] where P=(Fo^2^+2Fc^2^)/3'
_refine_ls_weighting_scheme calc
_refine_ls_wR_factor_gt 0.1128
_refine_ls_wR_factor_ref 0.1194
_reflns_number_gt 3233
_reflns_number_total 3915
_reflns_threshold_expression >2sigma(I)
_cod_data_source_file b924587a.txt
_cod_data_source_block 090423b
_cod_depositor_comments
;
The following automatic conversions were performed:

'_symmetry_cell_setting' value 'Triclinic' changed to 'triclinic'
according to /home/saulius/struct/CIF-dictionaries/cif_core.dic
dictionary named 'cif_core.dic' version 2.4.2 from 2011-04-26.

Automatic conversion script
Id: cif_fix_values 1891 2012-01-12 08:04:46Z andrius 
;
_cod_original_sg_symbol_H-M 'P-1 '
_cod_database_code 7025029

loop_
_symmetry_equiv_pos_as_xyz
'x, y, z'
'-x, -y, -z'

loop_
_atom_site_label
_atom_site_type_symbol
_atom_site_fract_x
_atom_site_fract_y
_atom_site_fract_z
_atom_site_U_iso_or_equiv
_atom_site_adp_type
_atom_site_occupancy
_atom_site_symmetry_multiplicity
_atom_site_calc_flag
_atom_site_refinement_flags
Pt1 Pt 0.03961(4) 0.49637(4) 0.24451(2) 0.03071(15) Uani 1 1 d .
F1 F 0.7683(10) 0.1319(11) 0.9008(5) 0.089(3) Uani 1 1 d .
F2 F 0.6608(10) 0.0889(10) 0.7118(5) 0.085(2) Uani 1 1 d .
F3 F 0.8655(12) 0.1610(12) 0.7490(6) 0.108(3) Uani 1 1 d .
F4 F 0.6047(15) 0.2680(11) 0.7975(7) 0.138(5) Uani 1 1 d .
F5 F 0.5689(12) 0.0526(13) 0.8661(7) 0.118(4) Uani 1 1 d .
F6 F 0.8209(13) -0.0501(10) 0.8161(6) 0.112(3) Uani 1 1 d .
F7 F 0.3655(11) 0.8127(9) 0.7800(5) 0.088(3) Uani 1 1 d .
F8 F 0.3715(10) 0.7277(10) 0.5799(5) 0.085(2) Uani 1 1 d .
F9 F 0.4298(10) 0.9113(8) 0.6324(6) 0.082(2) Uani 1 1 d .
F10 F 0.1882(9) 0.8610(9) 0.6719(6) 0.084(2) Uani 1 1 d .
F11 F 0.3052(9) 0.6281(8) 0.7261(5) 0.074(2) Uani 1 1 d .
F12 F 0.5500(8) 0.6755(8) 0.6875(6) 0.082(2) Uani 1 1 d .
N1 N -0.2382(10) 0.7067(9) 0.3278(6) 0.040(2) Uani 1 1 d .
N2 N -0.1545(10) 0.5031(9) 0.4182(5) 0.0384(19) Uani 1 1 d .
N3 N 0.0651(9) 0.3271(8) 0.3635(5) 0.0339(18) Uani 1 1 d .
N4 N -0.0655(11) 0.2864(10) 0.5205(6) 0.044(2) Uani 1 1 d .
N5 N -0.1544(10) 0.7864(9) 0.1628(6) 0.043(2) Uani 1 1 d .
N6 N 0.0272(10) 0.6731(9) 0.0652(6) 0.040(2) Uani 1 1 d .
N7 N 0.1963(9) 0.4493(9) 0.1187(5) 0.0333(18) Uani 1 1 d .
N8 N 0.2200(12) 0.5597(11) -0.0445(6) 0.052(2) Uani 1 1 d .
P1 P 0.7142(4) 0.1131(3) 0.8056(2) 0.0453(7) Uani 1 1 d .
P2 P 0.3675(3) 0.7676(3) 0.6806(2) 0.0409(6) Uani 1 1 d .
C1 C -0.2435(13) 0.8304(12) 0.2506(7) 0.048(3) Uani 1 1 d .
H1A H -0.3559 0.8760 0.2403 0.057 Uiso 1 1 calc R
H1B H -0.1975 0.9023 0.2685 0.057 Uiso 1 1 calc R
C2 C -0.1252(12) 0.5831(11) 0.3331(7) 0.035(2) Uani 1 1 d .
C3 C -0.2904(13) 0.5801(13) 0.4691(8) 0.047(3) Uani 1 1 d .
H3 H -0.3360 0.5494 0.5294 0.057 Uiso 1 1 calc R
C4 C -0.3419(13) 0.7080(13) 0.4127(8) 0.050(3) Uani 1 1 d .
H4 H -0.4298 0.7834 0.4273 0.060 Uiso 1 1 calc R
C5 C -0.0487(11) 0.3651(11) 0.4381(7) 0.035(2) Uani 1 1 d .
C6 C 0.0391(13) 0.1540(12) 0.5340(7) 0.045(3) Uani 1 1 d .
H6 H 0.0318 0.0949 0.5924 0.054 Uiso 1 1 calc R
C7 C 0.1562(13) 0.1036(13) 0.4644(8) 0.048(3) Uani 1 1 d .
H7 H 0.2262 0.0116 0.4743 0.057 Uiso 1 1 calc R
C8 C 0.1654(12) 0.1961(11) 0.3786(7) 0.040(2) Uani 1 1 d .
H8 H 0.2440 0.1653 0.3304 0.048 Uiso 1 1 calc R
C9 C -0.0336(11) 0.6646(10) 0.1573(6) 0.032(2) Uani 1 1 d .
C10 C -0.0519(14) 0.8013(12) 0.0136(8) 0.049(3) Uani 1 1 d .
H10 H -0.0314 0.8332 -0.0506 0.059 Uiso 1 1 calc R
C11 C -0.1630(14) 0.8698(13) 0.0741(8) 0.054(3) Uani 1 1 d .
H11 H -0.2351 0.9596 0.0593 0.064 Uiso 1 1 calc R
C12 C 0.1550(12) 0.5569(11) 0.0426(7) 0.037(2) Uani 1 1 d .
C13 C 0.3434(15) 0.4473(14) -0.0607(8) 0.055(3) Uani 1 1 d .
H13 H 0.3945 0.4454 -0.1218 0.065 Uiso 1 1 calc R
C14 C 0.3996(15) 0.3321(14) 0.0100(8) 0.056(3) Uani 1 1 d .
H14 H 0.4866 0.2550 -0.0029 0.067 Uiso 1 1 calc R
C15 C 0.3199(13) 0.3375(12) 0.1005(7) 0.044(3) Uani 1 1 d .
H15 H 0.3534 0.2619 0.1491 0.053 Uiso 1 1 calc R

loop_
_atom_site_aniso_label
_atom_site_aniso_U_11
_atom_site_aniso_U_22
_atom_site_aniso_U_33
_atom_site_aniso_U_23
_atom_site_aniso_U_13
_atom_site_aniso_U_12
Pt1 0.0370(2) 0.0294(2) 0.0253(2) -0.00180(14) -0.00135(15) -0.01019(15)
F1 0.104(6) 0.131(8) 0.051(5) -0.023(5) -0.016(4) -0.049(6)
F2 0.089(6) 0.112(7) 0.060(5) -0.027(5) -0.030(4) -0.012(5)
F3 0.112(7) 0.155(9) 0.080(6) -0.022(6) 0.022(5) -0.087(7)
F4 0.198(12) 0.092(7) 0.082(7) -0.029(6) -0.013(7) 0.050(7)
F5 0.103(7) 0.182(11) 0.082(7) -0.005(7) 0.011(5) -0.077(8)
F6 0.140(9) 0.083(6) 0.095(7) -0.005(5) -0.029(6) 0.007(6)
F7 0.122(7) 0.094(6) 0.059(5) -0.025(4) -0.019(5) -0.027(5)
F8 0.105(6) 0.107(6) 0.052(5) -0.029(4) -0.002(4) -0.032(5)
F9 0.089(6) 0.057(5) 0.102(6) 0.015(4) -0.013(5) -0.039(4)
F10 0.051(4) 0.082(6) 0.105(7) -0.005(5) -0.011(4) 0.004(4)
F11 0.083(5) 0.058(4) 0.085(5) 0.008(4) -0.005(4) -0.039(4)
F12 0.049(4) 0.064(5) 0.128(7) -0.011(5) -0.022(4) -0.001(4)
N1 0.037(5) 0.042(5) 0.042(5) -0.009(4) -0.004(4) -0.011(4)
N2 0.043(5) 0.045(5) 0.030(5) -0.012(4) 0.001(4) -0.014(4)
N3 0.036(4) 0.034(4) 0.032(5) -0.008(4) -0.001(4) -0.008(4)
N4 0.048(5) 0.057(6) 0.031(5) -0.002(4) 0.000(4) -0.024(5)
N5 0.049(5) 0.039(5) 0.042(5) 0.003(4) -0.014(4) -0.013(4)
N6 0.047(5) 0.043(5) 0.032(5) 0.004(4) -0.009(4) -0.017(4)
N7 0.044(5) 0.044(5) 0.016(4) -0.005(3) -0.001(3) -0.019(4)
N8 0.062(6) 0.060(6) 0.031(5) 0.000(4) 0.000(4) -0.021(5)
P1 0.0464(16) 0.0557(18) 0.0349(15) -0.0069(13) -0.0027(12) -0.0154(14)
P2 0.0435(15) 0.0421(15) 0.0385(16) -0.0020(12) -0.0052(12) -0.0154(12)
C1 0.049(6) 0.042(6) 0.048(7) -0.003(5) -0.009(5) -0.004(5)
C2 0.043(6) 0.038(5) 0.032(5) -0.013(4) -0.002(4) -0.019(5)
C3 0.044(6) 0.054(7) 0.042(6) -0.014(5) 0.007(5) -0.011(5)
C4 0.042(6) 0.053(7) 0.051(7) -0.015(6) 0.004(5) -0.007(5)
C5 0.038(5) 0.041(6) 0.030(5) -0.010(4) 0.003(4) -0.019(5)
C6 0.051(7) 0.051(7) 0.034(6) 0.004(5) -0.003(5) -0.024(5)
C7 0.050(6) 0.048(6) 0.048(7) 0.001(5) -0.012(5) -0.019(5)
C8 0.038(6) 0.044(6) 0.039(6) -0.004(5) 0.000(5) -0.017(5)
C9 0.038(5) 0.032(5) 0.029(5) -0.005(4) -0.004(4) -0.012(4)
C10 0.052(7) 0.053(7) 0.038(6) 0.011(5) -0.015(5) -0.012(5)
C11 0.052(7) 0.051(7) 0.053(8) 0.014(6) -0.019(6) -0.014(6)
C12 0.048(6) 0.043(6) 0.026(5) -0.001(4) -0.007(4) -0.024(5)
C13 0.066(8) 0.072(8) 0.028(6) -0.008(6) 0.008(5) -0.027(7)
C14 0.065(8) 0.060(8) 0.042(7) -0.013(6) 0.004(6) -0.015(6)
C15 0.052(7) 0.045(6) 0.038(6) -0.006(5) 0.004(5) -0.020(5)

loop_
_atom_type_symbol
_atom_type_description
_atom_type_scat_dispersion_real
_atom_type_scat_dispersion_imag
_atom_type_scat_source
C C 0.0033 0.0016 'International Tables Vol C Tables 4.2.6.8 and 6.1.1.4'
H H 0.0000 0.0000 'International Tables Vol C Tables 4.2.6.8 and 6.1.1.4'
N N 0.0061 0.0033 'International Tables Vol C Tables 4.2.6.8 and 6.1.1.4'
F F 0.0171 0.0103 'International Tables Vol C Tables 4.2.6.8 and 6.1.1.4'
P P 0.1023 0.0942 'International Tables Vol C Tables 4.2.6.8 and 6.1.1.4'
Pt Pt -1.7033 8.3905 'International Tables Vol C Tables 4.2.6.8 and 6.1.1.4'

loop_
_geom_angle_atom_site_label_1
_geom_angle_atom_site_label_2
_geom_angle_atom_site_label_3
_geom_angle
C9 Pt1 C2 86.5(4)
C9 Pt1 N3 165.3(4)
C2 Pt1 N3 79.2(4)
C9 Pt1 N7 78.0(4)
C2 Pt1 N7 164.5(4)
N3 Pt1 N7 116.1(3)
C2 N1 C4 109.3(9)
C2 N1 C1 125.4(9)
C4 N1 C1 125.0(9)
C2 N2 C3 109.9(9)
C2 N2 C5 116.8(8)
C3 N2 C5 133.3(9)
C8 N3 C5 115.8(8)
C8 N3 Pt1 132.9(7)
C5 N3 Pt1 111.2(6)
C5 N4 C6 116.3(9)
C9 N5 C11 108.6(9)
C9 N5 C1 124.8(8)
C11 N5 C1 126.1(9)
C9 N6 C10 110.4(9)
C9 N6 C12 115.9(8)
C10 N6 C12 133.7(9)
C15 N7 C12 115.6(8)
C15 N7 Pt1 132.9(7)
C12 N7 Pt1 111.5(6)
C12 N8 C13 115.6(10)
F4 P1 F3 94.8(7)
F4 P1 F2 91.5(5)
F3 P1 F2 90.1(5)
F4 P1 F1 90.1(6)
F3 P1 F1 90.8(5)
F2 P1 F1 178.1(5)
F4 P1 F5 89.5(7)
F3 P1 F5 175.6(6)
F2 P1 F5 91.0(5)
F1 P1 F5 88.0(5)
F4 P1 F6 177.5(7)
F3 P1 F6 87.7(6)
F2 P1 F6 88.3(5)
F1 P1 F6 90.1(5)
F5 P1 F6 88.0(6)
F11 P2 F10 91.2(4)
F11 P2 F8 89.6(5)
F10 P2 F8 89.0(5)
F11 P2 F7 92.4(5)
F10 P2 F7 90.9(5)
F8 P2 F7 178.0(5)
F11 P2 F12 89.8(4)
F10 P2 F12 178.7(5)
F8 P2 F12 90.4(5)
F7 P2 F12 89.7(5)
F11 P2 F9 179.0(5)
F10 P2 F9 88.2(5)
F8 P2 F9 89.6(5)
F7 P2 F9 88.4(5)
F12 P2 F9 90.7(4)
N5 C1 N1 112.3(8)
N5 C1 H1A 109.1
N1 C1 H1A 109.1
N5 C1 H1B 109.1
N1 C1 H1B 109.1
H1A C1 H1B 107.9
N1 C2 N2 107.4(8)
N1 C2 Pt1 133.4(8)
N2 C2 Pt1 118.7(7)
C4 C3 N2 105.8(10)
C4 C3 H3 127.1
N2 C3 H3 127.1
C3 C4 N1 107.6(10)
C3 C4 H4 126.2
N1 C4 H4 126.2
N4 C5 N3 126.5(9)
N4 C5 N2 119.7(9)
N3 C5 N2 113.8(8)
N4 C6 C7 122.4(10)
N4 C6 H6 118.8
C7 C6 H6 118.8
C6 C7 C8 117.2(10)
C6 C7 H7 121.4
C8 C7 H7 121.4
N3 C8 C7 121.8(10)
N3 C8 H8 119.1
C7 C8 H8 119.1
N5 C9 N6 105.8(8)
N5 C9 Pt1 133.3(7)
N6 C9 Pt1 120.6(7)
C11 C10 N6 106.1(10)
C11 C10 H10 126.9
N6 C10 H10 126.9
C10 C11 N5 109.1(10)
C10 C11 H11 125.5
N5 C11 H11 125.5
N8 C12 N7 127.6(10)
N8 C12 N6 118.8(9)
N7 C12 N6 113.7(8)
N8 C13 C14 122.8(10)
N8 C13 H13 118.6
C14 C13 H13 118.6
C15 C14 C13 117.2(11)
C15 C14 H14 121.4
C13 C14 H14 121.4
N7 C15 C14 121.1(10)
N7 C15 H15 119.4
C14 C15 H15 119.4

loop_
_geom_bond_atom_site_label_1
_geom_bond_atom_site_label_2
_geom_bond_distance
Pt1 C9 1.881(9)
Pt1 C2 1.898(10)
Pt1 N3 2.129(8)
Pt1 N7 2.148(7)
F1 P1 1.580(7)
F2 P1 1.576(7)
F3 P1 1.552(8)
F4 P1 1.533(9)
F5 P1 1.585(9)
F6 P1 1.588(9)
F7 P2 1.581(7)
F8 P2 1.577(7)
F9 P2 1.606(7)
F10 P2 1.576(7)
F11 P2 1.563(7)
F12 P2 1.591(7)
N1 C2 1.321(12)
N1 C4 1.408(13)
N1 C1 1.466(13)
N2 C2 1.351(12)
N2 C3 1.398(13)
N2 C5 1.404(13)
N3 C8 1.327(13)
N3 C5 1.382(12)
N4 C5 1.297(12)
N4 C6 1.351(14)
N5 C9 1.353(12)
N5 C11 1.383(13)
N5 C1 1.461(13)
N6 C9 1.356(12)
N6 C10 1.380(13)
N6 C12 1.397(13)
N7 C15 1.334(13)
N7 C12 1.381(12)
N8 C12 1.303(13)
N8 C13 1.330(15)
C1 H1A 0.9700
C1 H1B 0.9700
C3 C4 1.348(16)
C3 H3 0.9300
C4 H4 0.9300
C6 C7 1.377(15)
C6 H6 0.9300
C7 C8 1.390(14)
C7 H7 0.9300
C8 H8 0.9300
C10 C11 1.325(16)
C10 H10 0.9300
C11 H11 0.9300
C13 C14 1.396(16)
C13 H13 0.9300
C14 C15 1.392(15)
C14 H14 0.9300
C15 H15 0.9300

loop_
_geom_torsion_atom_site_label_1
_geom_torsion_atom_site_label_2
_geom_torsion_atom_site_label_3
_geom_torsion_atom_site_label_4
_geom_torsion
C9 Pt1 N3 C8 166.8(12)
C2 Pt1 N3 C8 -178.9(9)
N7 Pt1 N3 C8 3.5(9)
C9 Pt1 N3 C5 -12.6(15)
C2 Pt1 N3 C5 1.7(6)
N7 Pt1 N3 C5 -175.9(5)
C9 Pt1 N7 C15 177.5(9)
C2 Pt1 N7 C15 -177.7(11)
N3 Pt1 N7 C15 -6.7(9)
C9 Pt1 N7 C12 -4.2(6)
C2 Pt1 N7 C12 0.6(14)
N3 Pt1 N7 C12 171.5(5)
C9 N5 C1 N1 -23.1(13)
C11 N5 C1 N1 166.2(9)
C2 N1 C1 N5 23.6(13)
C4 N1 C1 N5 -164.2(8)
C4 N1 C2 N2 1.2(10)
C1 N1 C2 N2 174.4(8)
C4 N1 C2 Pt1 172.7(7)
C1 N1 C2 Pt1 -14.1(14)
C3 N2 C2 N1 -0.7(10)
C5 N2 C2 N1 179.1(7)
C3 N2 C2 Pt1 -173.7(6)
C5 N2 C2 Pt1 6.1(10)
C9 Pt1 C2 N1 1.4(9)
N3 Pt1 C2 N1 -175.0(9)
N7 Pt1 C2 N1 -3.3(18)
C9 Pt1 C2 N2 172.2(7)
N3 Pt1 C2 N2 -4.2(7)
N7 Pt1 C2 N2 167.5(9)
C2 N2 C3 C4 -0.1(11)
C5 N2 C3 C4 -179.8(9)
N2 C3 C4 N1 0.8(12)
C2 N1 C4 C3 -1.2(12)
C1 N1 C4 C3 -174.5(9)
C6 N4 C5 N3 -0.1(14)
C6 N4 C5 N2 179.1(8)
C8 N3 C5 N4 0.6(13)
Pt1 N3 C5 N4 -179.9(7)
C8 N3 C5 N2 -178.6(8)
Pt1 N3 C5 N2 0.9(9)
C2 N2 C5 N4 176.4(8)
C3 N2 C5 N4 -3.8(15)
C2 N2 C5 N3 -4.3(11)
C3 N2 C5 N3 175.5(9)
C5 N4 C6 C7 -0.8(14)
N4 C6 C7 C8 1.1(15)
C5 N3 C8 C7 -0.2(13)
Pt1 N3 C8 C7 -179.5(7)
C6 C7 C8 N3 -0.6(15)
C11 N5 C9 N6 -1.6(10)
C1 N5 C9 N6 -173.6(9)
C11 N5 C9 Pt1 -174.7(8)
C1 N5 C9 Pt1 13.3(15)
C10 N6 C9 N5 1.6(10)
C12 N6 C9 N5 -179.9(8)
C10 N6 C9 Pt1 175.8(7)
C12 N6 C9 Pt1 -5.7(11)
C2 Pt1 C9 N5 -1.0(9)
N3 Pt1 C9 N5 13.0(19)
N7 Pt1 C9 N5 177.7(10)
C2 Pt1 C9 N6 -173.4(7)
N3 Pt1 C9 N6 -159.3(9)
N7 Pt1 C9 N6 5.4(7)
C9 N6 C10 C11 -1.1(12)
C12 N6 C10 C11 -179.2(10)
N6 C10 C11 N5 0.1(12)
C9 N5 C11 C10 0.9(12)
C1 N5 C11 C10 172.8(10)
C13 N8 C12 N7 -2.0(15)
C13 N8 C12 N6 178.5(9)
C15 N7 C12 N8 1.7(14)
Pt1 N7 C12 N8 -176.9(8)
C15 N7 C12 N6 -178.8(8)
Pt1 N7 C12 N6 2.6(9)
C9 N6 C12 N8 -179.0(8)
C10 N6 C12 N8 -1.0(16)
C9 N6 C12 N7 1.4(11)
C10 N6 C12 N7 179.5(9)
C12 N8 C13 C14 0.8(16)
N8 C13 C14 C15 0.5(17)
C12 N7 C15 C14 -0.2(14)
Pt1 N7 C15 C14 178.0(7)
C13 C14 C15 N7 -0.8(16)
